data_7052693
loop_
_publ_author_name
'Bourne, Susan A.'
'Corin, Kirsten'
'Cruickshank, Dyanne L.'
'Davson, Jessica'
'Nassimbeni, Luigi R.'
'Su, Hong'
'Weber, Edwin'

_publ_section_title
;
 Enclathration of bases by a fluorenyl host: structure, stability and
 selectivity
;
_journal_issue 7
_journal_name_full 'New Journal of Chemistry'
_journal_page_first 1556
_journal_paper_doi 10.1039/c1nj20241c
_journal_volume 35
_journal_year 2011
_chemical_formula_moiety 'C32 H22 O2, 2(C6 H7 N)'
_chemical_formula_sum 'C44 H36 N2 O2'
_chemical_formula_weight 624.75
_chemical_melting_point 264.5(5)
_chemical_name_common
;
1,4-bis(9-hydroxyfluoren-9-yl)benzene. 4-picoline clathrate
;
_chemical_name_systematic
;
1,4-bis(9-hydroxyfluoren-9-yl)benzene. 4-picoline clathrate
;
_space_group_IT_number 2
_symmetry_cell_setting triclinic
_symmetry_space_group_name_Hall '-P 1'
_symmetry_space_group_name_H-M 'P -1'
_atom_sites_solution_hydrogens geom
_atom_sites_solution_primary direct
_atom_sites_solution_secondary difmap
_audit_creation_method SHELXL-97
_cell_angle_alpha 93.6150(10)
_cell_angle_beta 90.8030(10)
_cell_angle_gamma 103.7880(10)
_cell_formula_units_Z 1
_cell_length_a 8.15290(10)
_cell_length_b 8.48480(10)
_cell_length_c 12.4124(3)
_cell_measurement_reflns_used 3046
_cell_measurement_temperature 173(2)
_cell_measurement_theta_max 27.9
_cell_measurement_theta_min 3.5
_cell_volume 831.86(2)
_computing_cell_refinement 'Collect (Nonius, 2000)'
_computing_data_collection 'Collect (Nonius, 2000)'
_computing_data_reduction 'Collect (Nonius, 2000)'
_computing_molecular_graphics 'XSEED, graphical interface to SHELX (1999)'
_computing_publication_material 'SHELXL-97 (Sheldrick, 1997)'
_computing_structure_refinement 'SHELXL-97 (Sheldrick, 1997)'
_computing_structure_solution 'SHELXS-97 (Sheldrick, 1990)'
_diffrn_ambient_temperature 173(2)
_diffrn_measured_fraction_theta_full 0.990
_diffrn_measured_fraction_theta_max 0.990
_diffrn_measurement_device_type 'Nonius Kappa CCD'
_diffrn_measurement_method 'Combination of phi and omega'
_diffrn_radiation_monochromator graphite
_diffrn_radiation_source 'fine-focus sealed tube'
_diffrn_radiation_type MoK\a
_diffrn_radiation_wavelength 0.71073
_diffrn_reflns_av_R_equivalents 0.0181
_diffrn_reflns_av_sigmaI/netI 0.0386
_diffrn_reflns_limit_h_max 10
_diffrn_reflns_limit_h_min -10
_diffrn_reflns_limit_k_max 11
_diffrn_reflns_limit_k_min -11
_diffrn_reflns_limit_l_max 16
_diffrn_reflns_limit_l_min -16
_diffrn_reflns_number 7420
_diffrn_reflns_theta_full 27.85
_diffrn_reflns_theta_max 27.85
_diffrn_reflns_theta_min 3.48
_exptl_absorpt_coefficient_mu 0.076
_exptl_absorpt_correction_type none
_exptl_crystal_colour colourless
_exptl_crystal_density_diffrn 1.247
_exptl_crystal_density_meas ?
_exptl_crystal_density_method 'not measured'
_exptl_crystal_description 'clear blocks'
_exptl_crystal_F_000 330
_exptl_crystal_size_max 0.50
_exptl_crystal_size_mid 0.40
_exptl_crystal_size_min 0.30
_refine_diff_density_max 0.272
_refine_diff_density_min -0.231
_refine_diff_density_rms 0.048
_refine_ls_extinction_coef none
_refine_ls_extinction_method none
_refine_ls_goodness_of_fit_ref 1.077
_refine_ls_hydrogen_treatment mixed
_refine_ls_matrix_type full
_refine_ls_number_parameters 222
_refine_ls_number_reflns 3938
_refine_ls_number_restraints 1
_refine_ls_restrained_S_all 1.077
_refine_ls_R_factor_all 0.0598
_refine_ls_R_factor_gt 0.0424
_refine_ls_shift/su_max 0.000
_refine_ls_shift/su_mean 0.000
_refine_ls_structure_factor_coef Fsqd
_refine_ls_weighting_details 'calc w=1/[\s^2^(Fo^2^)+(0.0575P)^2^+0.1128P] where P=(Fo^2^+2Fc^2^)/3'
_refine_ls_weighting_scheme calc
_refine_ls_wR_factor_gt 0.1054
_refine_ls_wR_factor_ref 0.1120
_reflns_number_gt 3046
_reflns_number_total 3938
_reflns_threshold_expression >2sigma(I)
_cod_data_source_file c1nj20241c.txt
_cod_data_source_block h4pic
_cod_depositor_comments
;
The following automatic conversions were performed:

'_chemical_melting_point' value '264-265' was changed to '264.5(5)' -
the average value was taken and precision was estimated.

Automatic conversion script
Id: cif_fix_values 1715 2011-07-08 13:25:40Z adriana 

The following automatic conversions were performed:

'_exptl_crystal_density_meas' value 'not measured' was changed to '?'
- the value is perceived as not measured.

Automatic conversion script
Id: cif_fix_values 3008 2015-01-20 13:52:24Z robertas 
;
_cod_database_code 7052693

loop_
_symmetry_equiv_pos_as_xyz
'x, y, z'
'-x, -y, -z'

loop_
_atom_site_label
_atom_site_type_symbol
_atom_site_fract_x
_atom_site_fract_y
_atom_site_fract_z
_atom_site_U_iso_or_equiv
_atom_site_adp_type
_atom_site_occupancy
_atom_site_symmetry_multiplicity
_atom_site_calc_flag
_atom_site_refinement_flags
_atom_site_disorder_assembly
_atom_site_disorder_group
O1 O 0.32005(10) 0.48901(9) 0.77553(6) 0.01971(19) Uani 1 1 d D . .
H1O H 0.4354(13) 0.523(2) 0.8026(13) 0.056(5) Uiso 1 1 d D . .
C1 C 0.48411(15) 0.18335(14) 0.76694(9) 0.0222(3) Uani 1 1 d . . .
H1 H 0.5813 0.2701 0.7810 0.027 Uiso 1 1 calc R . .
C2 C 0.48461(16) 0.02607(15) 0.79418(10) 0.0263(3) Uani 1 1 d . . .
H2 H 0.5825 0.0062 0.8277 0.032 Uiso 1 1 calc R . .
C3 C 0.34348(17) -0.10118(14) 0.77264(10) 0.0282(3) Uani 1 1 d . . .
H3 H 0.3455 -0.2074 0.7917 0.034 Uiso 1 1 calc R . .
C4 C 0.19944(16) -0.07475(14) 0.72347(10) 0.0258(3) Uani 1 1 d . . .
H4 H 0.1035 -0.1623 0.7076 0.031 Uiso 1 1 calc R . .
C5 C -0.10358(15) 0.06909(16) 0.62029(10) 0.0278(3) Uani 1 1 d . . .
H5 H -0.1430 -0.0455 0.6219 0.033 Uiso 1 1 calc R . .
C6 C -0.20917(16) 0.16254(17) 0.58453(10) 0.0314(3) Uani 1 1 d . . .
H6 H -0.3214 0.1112 0.5605 0.038 Uiso 1 1 calc R . .
C7 C -0.15247(16) 0.33061(16) 0.58353(10) 0.0288(3) Uani 1 1 d . . .
H7 H -0.2268 0.3931 0.5598 0.035 Uiso 1 1 calc R . .
C8 C 0.01270(15) 0.40822(15) 0.61704(9) 0.0238(3) Uani 1 1 d . . .
H8 H 0.0515 0.5230 0.6165 0.029 Uiso 1 1 calc R . .
C9 C 0.30469(14) 0.37143(12) 0.68697(9) 0.0168(2) Uani 1 1 d . . .
C10 C 0.41056(13) 0.43885(12) 0.59118(9) 0.0161(2) Uani 1 1 d . . .
C11 C 0.49716(14) 0.60179(13) 0.59154(9) 0.0187(2) Uani 1 1 d . . .
H11 H 0.4962 0.6729 0.6537 0.022 Uiso 1 1 calc R . .
C12 C 0.41500(14) 0.33893(13) 0.49858(9) 0.0183(2) Uani 1 1 d . . .
H12 H 0.3567 0.2275 0.4968 0.022 Uiso 1 1 calc R . .
C1A C 0.34055(14) 0.21059(13) 0.71946(9) 0.0181(2) Uani 1 1 d . . .
C4A C 0.19783(15) 0.08196(13) 0.69782(9) 0.0199(2) Uani 1 1 d . . .
C5A C 0.06113(14) 0.14643(14) 0.65371(9) 0.0206(2) Uani 1 1 d . . .
C8A C 0.11874(14) 0.31519(13) 0.65100(9) 0.0188(2) Uani 1 1 d . . .
N1G N 0.64934(13) 0.61613(13) 0.86402(8) 0.0292(3) Uani 1 1 d . . .
C2G C 0.79263(17) 0.58480(16) 0.82771(11) 0.0326(3) Uani 1 1 d . . .
H2G H 0.7881 0.5249 0.7600 0.039 Uiso 1 1 calc R . .
C3G C 0.94694(17) 0.63400(16) 0.88238(12) 0.0345(3) Uani 1 1 d . . .
H3G H 1.0440 0.6051 0.8537 0.041 Uiso 1 1 calc R . .
C4G C 0.95831(18) 0.72614(17) 0.97977(11) 0.0366(3) Uani 1 1 d . . .
C5G C 0.81073(19) 0.76231(19) 1.01642(11) 0.0418(4) Uani 1 1 d . . .
H5G H 0.8126 0.8272 1.0819 0.050 Uiso 1 1 calc R . .
C6G C 0.66127(18) 0.70405(17) 0.95782(10) 0.0350(3) Uani 1 1 d . . .
H6G H 0.5614 0.7279 0.9859 0.042 Uiso 1 1 calc R . .
C7G C 1.1239(2) 0.7850(2) 1.04213(15) 0.0633(6) Uani 1 1 d . . .
H7GA H 1.1031 0.7867 1.1197 0.095 Uiso 1 1 calc R . .
H7GB H 1.1787 0.8950 1.0228 0.095 Uiso 1 1 calc R . .
H7GC H 1.1975 0.7117 1.0244 0.095 Uiso 1 1 calc R . .

loop_
_atom_site_aniso_label
_atom_site_aniso_U_11
_atom_site_aniso_U_22
_atom_site_aniso_U_33
_atom_site_aniso_U_23
_atom_site_aniso_U_13
_atom_site_aniso_U_12
O1 0.0223(4) 0.0175(4) 0.0185(4) -0.0009(3) 0.0011(3) 0.0037(3)
C1 0.0212(6) 0.0214(6) 0.0241(6) 0.0039(5) 0.0023(5) 0.0049(4)
C2 0.0289(7) 0.0274(6) 0.0266(6) 0.0064(5) 0.0038(5) 0.0132(5)
C3 0.0396(8) 0.0178(6) 0.0298(7) 0.0058(5) 0.0097(5) 0.0107(5)
C4 0.0310(7) 0.0177(6) 0.0262(6) 0.0002(5) 0.0044(5) 0.0009(5)
C5 0.0225(6) 0.0296(6) 0.0264(6) -0.0021(5) 0.0007(5) -0.0022(5)
C6 0.0183(6) 0.0447(8) 0.0269(7) -0.0025(6) -0.0005(5) 0.0001(5)
C7 0.0209(6) 0.0430(8) 0.0242(6) 0.0031(5) 0.0013(5) 0.0109(5)
C8 0.0214(6) 0.0283(6) 0.0224(6) 0.0036(5) 0.0036(5) 0.0068(5)
C9 0.0176(5) 0.0156(5) 0.0168(5) 0.0007(4) 0.0007(4) 0.0036(4)
C10 0.0133(5) 0.0171(5) 0.0185(5) 0.0035(4) -0.0006(4) 0.0040(4)
C11 0.0202(6) 0.0169(5) 0.0180(5) -0.0008(4) 0.0000(4) 0.0029(4)
C12 0.0182(6) 0.0135(5) 0.0216(6) 0.0014(4) -0.0003(4) 0.0009(4)
C1A 0.0217(6) 0.0170(5) 0.0155(5) 0.0017(4) 0.0039(4) 0.0043(4)
C4A 0.0234(6) 0.0181(5) 0.0170(5) -0.0002(4) 0.0036(4) 0.0023(4)
C5A 0.0200(6) 0.0231(6) 0.0167(5) 0.0004(4) 0.0034(4) 0.0014(4)
C8A 0.0177(6) 0.0230(6) 0.0150(5) 0.0017(4) 0.0037(4) 0.0034(4)
N1G 0.0268(6) 0.0331(6) 0.0242(5) -0.0016(4) 0.0006(4) 0.0012(4)
C2G 0.0312(7) 0.0293(7) 0.0328(7) -0.0058(5) 0.0052(6) 0.0000(5)
C3G 0.0251(7) 0.0281(7) 0.0483(8) 0.0081(6) 0.0036(6) 0.0009(5)
C4G 0.0337(8) 0.0384(8) 0.0306(7) 0.0162(6) -0.0076(6) -0.0086(6)
C5G 0.0444(9) 0.0509(9) 0.0192(6) -0.0025(6) 0.0014(6) -0.0090(7)
C6G 0.0326(7) 0.0426(8) 0.0260(7) -0.0042(6) 0.0057(5) 0.0028(6)
C7G 0.0447(10) 0.0735(12) 0.0572(11) 0.0269(9) -0.0239(8) -0.0188(9)

loop_
_atom_type_symbol
_atom_type_description
_atom_type_scat_dispersion_real
_atom_type_scat_dispersion_imag
_atom_type_scat_source
C C 0.0033 0.0016 'International Tables Vol C Tables 4.2.6.8 and 6.1.1.4'
H H 0.0000 0.0000 'International Tables Vol C Tables 4.2.6.8 and 6.1.1.4'
N N 0.0061 0.0033 'International Tables Vol C Tables 4.2.6.8 and 6.1.1.4'
O O 0.0106 0.0060 'International Tables Vol C Tables 4.2.6.8 and 6.1.1.4'

loop_
_geom_angle_atom_site_label_1
_geom_angle_atom_site_label_2
_geom_angle_atom_site_label_3
_geom_angle
_geom_angle_site_symmetry_1
_geom_angle_site_symmetry_3
_geom_angle_publ_flag
C9 O1 H1O 110.7(10) . . ?
C1A C1 C2 119.01(11) . . ?
C1A C1 H1 120.5 . . ?
C2 C1 H1 120.5 . . ?
C3 C2 C1 120.59(11) . . ?
C3 C2 H2 119.7 . . ?
C1 C2 H2 119.7 . . ?
C2 C3 C4 120.60(11) . . ?
C2 C3 H3 119.7 . . ?
C4 C3 H3 119.7 . . ?
C3 C4 C4A 118.88(11) . . ?
C3 C4 H4 120.6 . . ?
C4A C4 H4 120.6 . . ?
C6 C5 C5A 118.72(12) . . ?
C6 C5 H5 120.6 . . ?
C5A C5 H5 120.6 . . ?
C5 C6 C7 120.74(11) . . ?
C5 C6 H6 119.6 . . ?
C7 C6 H6 119.6 . . ?
C6 C7 C8 120.55(12) . . ?
C6 C7 H7 119.7 . . ?
C8 C7 H7 119.7 . . ?
C8A C8 C7 118.79(11) . . ?
C8A C8 H8 120.6 . . ?
C7 C8 H8 120.6 . . ?
O1 C9 C8A 108.72(9) . . ?
O1 C9 C10 112.23(8) . . ?
C8A C9 C10 109.52(8) . . ?
O1 C9 C1A 112.79(8) . . ?
C8A C9 C1A 100.98(8) . . ?
C10 C9 C1A 111.94(9) . . ?
C12 C10 C11 117.96(10) . . ?
C12 C10 C9 120.16(9) . . ?
C11 C10 C9 121.79(9) . . ?
C12 C11 C10 120.45(10) 2_666 . ?
C12 C11 H11 119.8 2_666 . ?
C10 C11 H11 119.8 . . ?
C10 C12 C11 121.59(10) . 2_666 ?
C10 C12 H12 119.2 . . ?
C11 C12 H12 119.2 2_666 . ?
C1 C1A C4A 120.39(10) . . ?
C1 C1A C9 129.21(10) . . ?
C4A C1A C9 110.37(9) . . ?
C4 C4A C1A 120.52(11) . . ?
C4 C4A C5A 130.46(11) . . ?
C1A C4A C5A 108.93(9) . . ?
C5 C5A C8A 120.44(11) . . ?
C5 C5A C4A 131.05(11) . . ?
C8A C5A C4A 108.49(10) . . ?
C8 C8A C5A 120.74(11) . . ?
C8 C8A C9 128.20(10) . . ?
C5A C8A C9 111.05(10) . . ?
C6G N1G C2G 116.30(11) . . ?
N1G C2G C3G 124.16(12) . . ?
N1G C2G H2G 117.9 . . ?
C3G C2G H2G 117.9 . . ?
C2G C3G C4G 119.12(13) . . ?
C2G C3G H3G 120.4 . . ?
C4G C3G H3G 120.4 . . ?
C5G C4G C3G 116.88(12) . . ?
C5G C4G C7G 121.72(15) . . ?
C3G C4G C7G 121.39(15) . . ?
C6G C5G C4G 119.96(13) . . ?
C6G C5G H5G 120.0 . . ?
C4G C5G H5G 120.0 . . ?
N1G C6G C5G 123.54(13) . . ?
N1G C6G H6G 118.2 . . ?
C5G C6G H6G 118.2 . . ?
C4G C7G H7GA 109.5 . . ?
C4G C7G H7GB 109.5 . . ?
H7GA C7G H7GB 109.5 . . ?
C4G C7G H7GC 109.5 . . ?
H7GA C7G H7GC 109.5 . . ?
H7GB C7G H7GC 109.5 . . ?

loop_
_geom_bond_atom_site_label_1
_geom_bond_atom_site_label_2
_geom_bond_distance
_geom_bond_site_symmetry_2
_geom_bond_publ_flag
O1 C9 1.4205(13) . ?
O1 H1O 0.964(9) . ?
C1 C1A 1.3775(16) . ?
C1 C2 1.3981(16) . ?
C1 H1 0.9500 . ?
C2 C3 1.3870(18) . ?
C2 H2 0.9500 . ?
C3 C4 1.3873(18) . ?
C3 H3 0.9500 . ?
C4 C4A 1.3897(16) . ?
C4 H4 0.9500 . ?
C5 C6 1.3877(19) . ?
C5 C5A 1.3914(16) . ?
C5 H5 0.9500 . ?
C6 C7 1.3913(19) . ?
C6 H6 0.9500 . ?
C7 C8 1.3953(17) . ?
C7 H7 0.9500 . ?
C8 C8A 1.3803(16) . ?
C8 H8 0.9500 . ?
C9 C8A 1.5280(15) . ?
C9 C10 1.5378(15) . ?
C9 C1A 1.5384(14) . ?
C10 C12 1.3907(15) . ?
C10 C11 1.3942(15) . ?
C11 C12 1.3925(15) 2_666 ?
C11 H11 0.9500 . ?
C12 C11 1.3925(15) 2_666 ?
C12 H12 0.9500 . ?
C1A C4A 1.4022(15) . ?
C4A C5A 1.4670(17) . ?
C5A C8A 1.3993(16) . ?
N1G C6G 1.3320(16) . ?
N1G C2G 1.3365(17) . ?
C2G C3G 1.3811(19) . ?
C2G H2G 0.9500 . ?
C3G C4G 1.387(2) . ?
C3G H3G 0.9500 . ?
C4G C5G 1.387(2) . ?
C4G C7G 1.507(2) . ?
C5G C6G 1.3787(19) . ?
C5G H5G 0.9500 . ?
C6G H6G 0.9500 . ?
C7G H7GA 0.9800 . ?
C7G H7GB 0.9800 . ?
C7G H7GC 0.9800 . ?

loop_
_geom_hbond_atom_site_label_D
_geom_hbond_atom_site_label_H
_geom_hbond_atom_site_label_A
_geom_hbond_distance_DH
_geom_hbond_distance_HA
_geom_hbond_distance_DA
_geom_hbond_angle_DHA
_geom_hbond_site_symmetry_A
O1 H1O N1G 0.964(9) 1.865(9) 2.8222(13) 171.3(16) .

loop_
_geom_torsion_atom_site_label_1
_geom_torsion_atom_site_label_2
_geom_torsion_atom_site_label_3
_geom_torsion_atom_site_label_4
_geom_torsion
_geom_torsion_site_symmetry_1
_geom_torsion_site_symmetry_2
_geom_torsion_site_symmetry_3
_geom_torsion_site_symmetry_4
_geom_torsion_publ_flag
C1A C1 C2 C3 0.74(18) . . . . ?
C1 C2 C3 C4 0.15(19) . . . . ?
C2 C3 C4 C4A -1.10(18) . . . . ?
C5A C5 C6 C7 -0.92(19) . . . . ?
C5 C6 C7 C8 0.94(19) . . . . ?
C6 C7 C8 C8A 0.10(18) . . . . ?
O1 C9 C10 C12 177.97(9) . . . . ?
C8A C9 C10 C12 -61.18(12) . . . . ?
C1A C9 C10 C12 49.97(13) . . . . ?
O1 C9 C10 C11 -5.39(14) . . . . ?
C8A C9 C10 C11 115.46(11) . . . . ?
C1A C9 C10 C11 -133.39(11) . . . . ?
C12 C10 C11 C12 -0.03(17) . . . 2_666 ?
C9 C10 C11 C12 -176.74(10) . . . 2_666 ?
C11 C10 C12 C11 0.03(18) . . . 2_666 ?
C9 C10 C12 C11 176.80(10) . . . 2_666 ?
C2 C1 C1A C4A -0.66(17) . . . . ?
C2 C1 C1A C9 176.84(11) . . . . ?
O1 C9 C1A C1 -58.45(15) . . . . ?
C8A C9 C1A C1 -174.31(11) . . . . ?
C10 C9 C1A C1 69.26(14) . . . . ?
O1 C9 C1A C4A 119.24(10) . . . . ?
C8A C9 C1A C4A 3.39(11) . . . . ?
C10 C9 C1A C4A -113.05(10) . . . . ?
C3 C4 C4A C1A 1.18(17) . . . . ?
C3 C4 C4A C5A -174.94(11) . . . . ?
C1 C1A C4A C4 -0.30(17) . . . . ?
C9 C1A C4A C4 -178.23(10) . . . . ?
C1 C1A C4A C5A 176.57(10) . . . . ?
C9 C1A C4A C5A -1.36(12) . . . . ?
C6 C5 C5A C8A -0.11(17) . . . . ?
C6 C5 C5A C4A 177.91(12) . . . . ?
C4 C4A C5A C5 -3.3(2) . . . . ?
C1A C4A C5A C5 -179.74(12) . . . . ?
C4 C4A C5A C8A 174.92(12) . . . . ?
C1A C4A C5A C8A -1.54(13) . . . . ?
C7 C8 C8A C5A -1.14(17) . . . . ?
C7 C8 C8A C9 177.52(11) . . . . ?
C5 C5A C8A C8 1.16(17) . . . . ?
C4A C5A C8A C8 -177.27(10) . . . . ?
C5 C5A C8A C9 -177.71(10) . . . . ?
C4A C5A C8A C9 3.86(12) . . . . ?
O1 C9 C8A C8 58.02(14) . . . . ?
C10 C9 C8A C8 -64.94(14) . . . . ?
C1A C9 C8A C8 176.85(11) . . . . ?
O1 C9 C8A C5A -123.22(9) . . . . ?
C10 C9 C8A C5A 113.82(10) . . . . ?
C1A C9 C8A C5A -4.38(11) . . . . ?
C6G N1G C2G C3G 1.71(19) . . . . ?
N1G C2G C3G C4G -2.1(2) . . . . ?
C2G C3G C4G C5G 0.37(19) . . . . ?
C2G C3G C4G C7G -179.17(13) . . . . ?
C3G C4G C5G C6G 1.4(2) . . . . ?
C7G C4G C5G C6G -179.01(14) . . . . ?
C2G N1G C6G C5G 0.3(2) . . . . ?
C4G C5G C6G N1G -1.9(2) . . . . ?
